data_1503502
loop_
_publ_author_name
'Fournier, Anne M.'
'Clayden, Jonathan'

_publ_section_title
;
 Tertiary alcohols by tandem \b-carbolithiation and N\\rightarrow C aryl
 migration in enol carbamates.
;
_journal_issue 1
_journal_name_full 'Organic letters'
_journal_page_first 142
_journal_page_last 145
_journal_paper_doi 10.1021/ol2029355
_journal_volume 14
_journal_year 2012
_chemical_formula_sum 'C24 H23 N O2'
_chemical_formula_weight 357.43
_chemical_name_systematic
; 
 ? 
;
_space_group_IT_number 2
_symmetry_cell_setting triclinic
_symmetry_space_group_name_Hall '-P 1'
_symmetry_space_group_name_H-M 'P -1'
_atom_sites_solution_hydrogens geom
_atom_sites_solution_primary direct
_atom_sites_solution_secondary difmap
_audit_creation_method SHELXL-97
_cell_angle_alpha 67.709(3)
_cell_angle_beta 69.292(3)
_cell_angle_gamma 66.289(3)
_cell_formula_units_Z 2
_cell_length_a 9.9252(18)
_cell_length_b 10.0516(18)
_cell_length_c 11.659(2)
_cell_measurement_reflns_used 1343
_cell_measurement_temperature 180(2)
_cell_measurement_theta_max 25.406
_cell_measurement_theta_min 2.2975
_cell_volume 957.2(3)
_computing_cell_refinement 'Bruker SMART'
_computing_data_collection 'Bruker SMART'
_computing_data_reduction 'Bruker SAINT'
_computing_molecular_graphics 'Bruker SHELXTL'
_computing_publication_material 'Bruker SHELXTL'
_computing_structure_refinement 'SHELXL-97 (Sheldrick, 1997)'
_computing_structure_solution 'SHELXS-97 (Sheldrick, 1990)'
_diffrn_ambient_temperature 180(2)
_diffrn_measured_fraction_theta_full 0.990
_diffrn_measured_fraction_theta_max 0.907
_diffrn_measurement_device_type 'CCD area detector'
_diffrn_measurement_method 'phi and omega scans'
_diffrn_radiation_monochromator graphite
_diffrn_radiation_source 'fine-focus sealed tube'
_diffrn_radiation_type MoK\a
_diffrn_radiation_wavelength 0.71073
_diffrn_reflns_av_R_equivalents 0.0497
_diffrn_reflns_av_sigmaI/netI 0.0972
_diffrn_reflns_limit_h_max 13
_diffrn_reflns_limit_h_min -12
_diffrn_reflns_limit_k_max 12
_diffrn_reflns_limit_k_min -12
_diffrn_reflns_limit_l_max 14
_diffrn_reflns_limit_l_min -15
_diffrn_reflns_number 8288
_diffrn_reflns_theta_full 25.00
_diffrn_reflns_theta_max 28.34
_diffrn_reflns_theta_min 1.94
_exptl_absorpt_coefficient_mu 0.078
_exptl_absorpt_correction_type none
_exptl_crystal_colour white
_exptl_crystal_density_diffrn 1.240
_exptl_crystal_density_method 'not measured'
_exptl_crystal_description block
_exptl_crystal_F_000 380
_exptl_crystal_size_max 0.30
_exptl_crystal_size_mid 0.25
_exptl_crystal_size_min 0.10
_refine_diff_density_max 0.142
_refine_diff_density_min -0.163
_refine_diff_density_rms 0.033
_refine_ls_extinction_method none
_refine_ls_goodness_of_fit_ref 0.883
_refine_ls_hydrogen_treatment constr
_refine_ls_matrix_type full
_refine_ls_number_parameters 246
_refine_ls_number_reflns 4346
_refine_ls_number_restraints 0
_refine_ls_restrained_S_all 0.883
_refine_ls_R_factor_all 0.1111
_refine_ls_R_factor_gt 0.0530
_refine_ls_shift/su_max 0.000
_refine_ls_shift/su_mean 0.000
_refine_ls_structure_factor_coef Fsqd
_refine_ls_weighting_details 'calc w=1/[\s^2^(Fo^2^)+(0.0165P)^2^+0.0000P] where P=(Fo^2^+2Fc^2^)/3'
_refine_ls_weighting_scheme calc
_refine_ls_wR_factor_gt 0.0721
_refine_ls_wR_factor_ref 0.0853
_reflns_number_gt 2440
_reflns_number_total 4346
_reflns_threshold_expression >2sigma(I)
_cod_data_source_file ol2029355_si_002.cif
_cod_data_source_block s3378m
_cod_depositor_comments
;
The following automatic conversions were performed:

'_symmetry_cell_setting' value 'Triclinic' changed to 'triclinic'
according to /home/saulius/struct/CIF-dictionaries/cif_core.dic
dictionary named 'cif_core.dic' version 2.4.1 from 2010-06-29.

Automatic conversion script
Id: cif_fix_values 1715 2011-07-08 13:25:40Z adriana 
;
_cod_original_cell_volume 957.3(3)
_cod_original_sg_symbol_H-M P-1
_cod_database_code 1503502

loop_
_symmetry_equiv_pos_as_xyz
'x, y, z'
'-x, -y, -z'

loop_
_atom_site_label
_atom_site_type_symbol
_atom_site_fract_x
_atom_site_fract_y
_atom_site_fract_z
_atom_site_U_iso_or_equiv
_atom_site_adp_type
_atom_site_occupancy
_atom_site_symmetry_multiplicity
_atom_site_calc_flag
_atom_site_refinement_flags
C1 C 0.4067(2) 0.40566(18) 0.27974(16) 0.0268(4) Uani 1 1 d .
C2 C 0.5568(2) 0.34366(19) 0.22434(18) 0.0352(5) Uani 1 1 d .
H2 H 0.6343 0.3341 0.2595 0.042 Uiso 1 1 calc R
C3 C 0.5942(2) 0.2952(2) 0.11674(19) 0.0417(5) Uani 1 1 d .
H3 H 0.6975 0.2533 0.0778 0.050 Uiso 1 1 calc R
C4 C 0.4817(3) 0.3078(2) 0.06695(18) 0.0416(5) Uani 1 1 d .
H4 H 0.5072 0.2747 -0.0064 0.050 Uiso 1 1 calc R
C5 C 0.3327(2) 0.3682(2) 0.12303(18) 0.0392(5) Uani 1 1 d .
H5 H 0.2553 0.3756 0.0888 0.047 Uiso 1 1 calc R
C6 C 0.2939(2) 0.41857(18) 0.22949(17) 0.0316(5) Uani 1 1 d .
H6 H 0.1906 0.4616 0.2674 0.038 Uiso 1 1 calc R
C7 C 0.3332(2) 0.34532(19) 0.52176(16) 0.0302(5) Uani 1 1 d .
H7 H 0.3638 0.3700 0.5825 0.036 Uiso 1 1 calc R
C8 C 0.1646(2) 0.3688(2) 0.56781(18) 0.0440(5) Uani 1 1 d .
H8A H 0.1105 0.4755 0.5645 0.066 Uiso 1 1 calc R
H8B H 0.1420 0.3061 0.6558 0.066 Uiso 1 1 calc R
H8C H 0.1320 0.3399 0.5129 0.066 Uiso 1 1 calc R
C9 C 0.4237(2) 0.18178(19) 0.52220(17) 0.0415(5) Uani 1 1 d .
H9A H 0.3955 0.1539 0.4639 0.062 Uiso 1 1 calc R
H9B H 0.4016 0.1155 0.6087 0.062 Uiso 1 1 calc R
H9C H 0.5321 0.1707 0.4942 0.062 Uiso 1 1 calc R
C10 C 0.3610(2) 0.58984(19) 0.38974(17) 0.0288(4) Uani 1 1 d .
C11 C 0.3767(2) 0.8284(2) 0.24403(17) 0.0324(5) Uani 1 1 d .
C12 C 0.4944(2) 0.8793(2) 0.18071(16) 0.0336(5) Uani 1 1 d .
H12 H 0.4691 0.9862 0.1577 0.040 Uiso 1 1 calc R
C13 C 0.6568(2) 0.8017(2) 0.13920(16) 0.0307(5) Uani 1 1 d .
C14 C 0.7250(2) 0.6446(2) 0.16918(16) 0.0345(5) Uani 1 1 d .
H14 H 0.6641 0.5799 0.2169 0.041 Uiso 1 1 calc R
C15 C 0.8795(2) 0.5830(2) 0.13024(18) 0.0395(5) Uani 1 1 d .
H15 H 0.9241 0.4762 0.1524 0.047 Uiso 1 1 calc R
C16 C 0.9696(2) 0.6740(2) 0.05992(18) 0.0455(6) Uani 1 1 d .
H16 H 1.0761 0.6305 0.0336 0.055 Uiso 1 1 calc R
C17 C 0.9050(2) 0.8286(2) 0.02765(19) 0.0508(6) Uani 1 1 d .
H17 H 0.9668 0.8922 -0.0220 0.061 Uiso 1 1 calc R
C18 C 0.7507(2) 0.8912(2) 0.06736(18) 0.0421(5) Uani 1 1 d .
H18 H 0.7076 0.9981 0.0450 0.051 Uiso 1 1 calc R
C19 C 0.2196(2) 0.9243(2) 0.28143(16) 0.0309(5) Uani 1 1 d .
C20 C 0.0966(2) 0.8895(2) 0.28388(18) 0.0401(5) Uani 1 1 d .
H20 H 0.1130 0.8008 0.2628 0.048 Uiso 1 1 calc R
C21 C -0.0499(2) 0.9828(2) 0.31679(19) 0.0497(6) Uani 1 1 d .
H21 H -0.1332 0.9589 0.3167 0.060 Uiso 1 1 calc R
C22 C -0.0748(3) 1.1109(2) 0.34984(18) 0.0485(6) Uani 1 1 d .
H22 H -0.1751 1.1743 0.3738 0.058 Uiso 1 1 calc R
C23 C 0.0464(3) 1.1453(2) 0.34772(18) 0.0457(6) Uani 1 1 d .
H23 H 0.0296 1.2335 0.3697 0.055 Uiso 1 1 calc R
C24 C 0.1920(2) 1.0539(2) 0.31410(17) 0.0382(5) Uani 1 1 d .
H24 H 0.2746 1.0797 0.3132 0.046 Uiso 1 1 calc R
N1 N 0.36878(16) 0.45164(15) 0.39329(13) 0.0278(4) Uani 1 1 d .
O1 O 0.39745(14) 0.67444(13) 0.26410(11) 0.0331(3) Uani 1 1 d .
O2 O 0.32937(14) 0.63750(12) 0.47999(11) 0.0359(3) Uani 1 1 d .

loop_
_atom_site_aniso_label
_atom_site_aniso_U_11
_atom_site_aniso_U_22
_atom_site_aniso_U_33
_atom_site_aniso_U_23
_atom_site_aniso_U_13
_atom_site_aniso_U_12
C1 0.0353(12) 0.0189(10) 0.0239(10) -0.0022(8) -0.0078(9) -0.0091(9)
C2 0.0348(13) 0.0303(11) 0.0424(12) -0.0105(9) -0.0108(10) -0.0101(9)
C3 0.0425(14) 0.0357(12) 0.0408(12) -0.0164(10) 0.0033(11) -0.0120(11)
C4 0.0633(16) 0.0292(12) 0.0305(11) -0.0084(9) -0.0088(11) -0.0144(11)
C5 0.0547(15) 0.0334(12) 0.0343(12) -0.0065(9) -0.0208(11) -0.0121(11)
C6 0.0349(12) 0.0274(11) 0.0302(11) -0.0070(8) -0.0100(9) -0.0064(9)
C7 0.0412(13) 0.0265(10) 0.0242(10) -0.0033(8) -0.0107(9) -0.0127(9)
C8 0.0456(14) 0.0470(13) 0.0366(12) -0.0031(10) -0.0092(10) -0.0201(11)
C9 0.0577(15) 0.0277(11) 0.0349(11) 0.0001(9) -0.0158(10) -0.0130(10)
C10 0.0303(11) 0.0259(11) 0.0289(11) -0.0068(9) -0.0093(9) -0.0063(9)
C11 0.0460(13) 0.0266(11) 0.0251(10) -0.0037(8) -0.0103(9) -0.0133(10)
C12 0.0446(13) 0.0262(11) 0.0309(11) -0.0042(9) -0.0135(10) -0.0115(10)
C13 0.0348(12) 0.0310(11) 0.0262(10) -0.0103(9) -0.0082(9) -0.0072(10)
C14 0.0402(13) 0.0326(11) 0.0312(11) -0.0113(9) -0.0056(10) -0.0120(10)
C15 0.0464(14) 0.0320(12) 0.0340(12) -0.0107(9) -0.0112(10) -0.0033(11)
C16 0.0354(13) 0.0482(14) 0.0414(13) -0.0130(11) -0.0046(10) -0.0052(11)
C17 0.0439(15) 0.0491(14) 0.0486(14) -0.0059(11) -0.0025(11) -0.0183(12)
C18 0.0427(14) 0.0310(11) 0.0422(13) -0.0034(10) -0.0076(10) -0.0096(11)
C19 0.0345(12) 0.0284(11) 0.0247(10) -0.0034(8) -0.0065(9) -0.0089(9)
C20 0.0446(14) 0.0322(12) 0.0422(13) -0.0051(10) -0.0104(11) -0.0152(11)
C21 0.0364(14) 0.0502(15) 0.0545(15) -0.0007(12) -0.0124(11) -0.0171(12)
C22 0.0421(15) 0.0397(14) 0.0398(13) -0.0018(10) -0.0077(11) 0.0001(11)
C23 0.0563(16) 0.0315(12) 0.0414(13) -0.0080(10) -0.0127(12) -0.0069(12)
C24 0.0423(14) 0.0324(12) 0.0362(12) -0.0085(9) -0.0071(10) -0.0109(10)
N1 0.0410(10) 0.0219(8) 0.0228(8) -0.0052(7) -0.0098(7) -0.0110(7)
O1 0.0491(9) 0.0243(7) 0.0261(7) -0.0058(6) -0.0055(6) -0.0155(7)
O2 0.0511(9) 0.0293(7) 0.0293(7) -0.0118(6) -0.0097(7) -0.0109(7)

loop_
_atom_type_symbol
_atom_type_description
_atom_type_scat_dispersion_real
_atom_type_scat_dispersion_imag
_atom_type_scat_source
C C 0.0033 0.0016 'International Tables Vol C Tables 4.2.6.8 and 6.1.1.4'
H H 0.0000 0.0000 'International Tables Vol C Tables 4.2.6.8 and 6.1.1.4'
N N 0.0061 0.0033 'International Tables Vol C Tables 4.2.6.8 and 6.1.1.4'
O O 0.0106 0.0060 'International Tables Vol C Tables 4.2.6.8 and 6.1.1.4'

loop_
_geom_angle_atom_site_label_1
_geom_angle_atom_site_label_2
_geom_angle_atom_site_label_3
_geom_angle
C6 C1 C2 120.22(17)
C6 C1 N1 120.37(16)
C2 C1 N1 119.37(17)
C1 C2 C3 119.74(19)
C1 C2 H2 120.1
C3 C2 H2 120.1
C4 C3 C2 119.96(19)
C4 C3 H3 120.0
C2 C3 H3 120.0
C5 C4 C3 120.10(19)
C5 C4 H4 120.0
C3 C4 H4 120.0
C4 C5 C6 120.5(2)
C4 C5 H5 119.8
C6 C5 H5 119.8
C1 C6 C5 119.49(18)
C1 C6 H6 120.3
C5 C6 H6 120.3
N1 C7 C8 110.53(15)
N1 C7 C9 111.54(14)
C8 C7 C9 112.00(15)
N1 C7 H7 107.5
C8 C7 H7 107.5
C9 C7 H7 107.5
C7 C8 H8A 109.5
C7 C8 H8B 109.5
H8A C8 H8B 109.5
C7 C8 H8C 109.5
H8A C8 H8C 109.5
H8B C8 H8C 109.5
C7 C9 H9A 109.5
C7 C9 H9B 109.5
H9A C9 H9B 109.5
C7 C9 H9C 109.5
H9A C9 H9C 109.5
H9B C9 H9C 109.5
O2 C10 N1 126.99(17)
O2 C10 O1 123.00(16)
N1 C10 O1 110.01(15)
C12 C11 O1 118.28(17)
C12 C11 C19 124.79(17)
O1 C11 C19 116.44(16)
C11 C12 C13 132.26(18)
C11 C12 H12 113.9
C13 C12 H12 113.9
C18 C13 C14 117.33(18)
C18 C13 C12 117.49(17)
C14 C13 C12 125.16(18)
C15 C14 C13 120.70(19)
C15 C14 H14 119.7
C13 C14 H14 119.7
C16 C15 C14 120.75(19)
C16 C15 H15 119.6
C14 C15 H15 119.6
C15 C16 C17 119.6(2)
C15 C16 H16 120.2
C17 C16 H16 120.2
C16 C17 C18 120.0(2)
C16 C17 H17 120.0
C18 C17 H17 120.0
C17 C18 C13 121.62(19)
C17 C18 H18 119.2
C13 C18 H18 119.2
C20 C19 C24 118.34(18)
C20 C19 C11 121.57(17)
C24 C19 C11 120.09(18)
C19 C20 C21 120.64(19)
C19 C20 H20 119.7
C21 C20 H20 119.7
C22 C21 C20 120.0(2)
C22 C21 H21 120.0
C20 C21 H21 120.0
C23 C22 C21 119.4(2)
C23 C22 H22 120.3
C21 C22 H22 120.3
C22 C23 C24 120.8(2)
C22 C23 H23 119.6
C24 C23 H23 119.6
C23 C24 C19 120.8(2)
C23 C24 H24 119.6
C19 C24 H24 119.6
C10 N1 C1 122.81(14)
C10 N1 C7 117.05(14)
C1 N1 C7 120.12(13)
C10 O1 C11 116.68(13)

loop_
_geom_bond_atom_site_label_1
_geom_bond_atom_site_label_2
_geom_bond_distance
C1 C6 1.379(2)
C1 C2 1.379(2)
C1 N1 1.442(2)
C2 C3 1.392(2)
C2 H2 0.9500
C3 C4 1.374(3)
C3 H3 0.9500
C4 C5 1.370(3)
C4 H4 0.9500
C5 C6 1.388(2)
C5 H5 0.9500
C6 H6 0.9500
C7 N1 1.492(2)
C7 C8 1.513(2)
C7 C9 1.523(2)
C7 H7 1.0000
C8 H8A 0.9800
C8 H8B 0.9800
C8 H8C 0.9800
C9 H9A 0.9800
C9 H9B 0.9800
C9 H9C 0.9800
C10 O2 1.2097(19)
C10 N1 1.3451(19)
C10 O1 1.3885(19)
C11 C12 1.324(2)
C11 O1 1.4125(19)
C11 C19 1.477(2)
C12 C13 1.471(2)
C12 H12 0.9500
C13 C18 1.389(2)
C13 C14 1.401(2)
C14 C15 1.378(2)
C14 H14 0.9500
C15 C16 1.371(3)
C15 H15 0.9500
C16 C17 1.377(2)
C16 H16 0.9500
C17 C18 1.378(3)
C17 H17 0.9500
C18 H18 0.9500
C19 C20 1.387(2)
C19 C24 1.390(2)
C20 C21 1.387(3)
C20 H20 0.9500
C21 C22 1.386(3)
C21 H21 0.9500
C22 C23 1.369(3)
C22 H22 0.9500
C23 C24 1.375(3)
C23 H23 0.9500
C24 H24 0.9500

loop_
_geom_torsion_atom_site_label_1
_geom_torsion_atom_site_label_2
_geom_torsion_atom_site_label_3
_geom_torsion_atom_site_label_4
_geom_torsion
C6 C1 C2 C3 0.5(3)
N1 C1 C2 C3 178.24(15)
C1 C2 C3 C4 -0.6(3)
C2 C3 C4 C5 0.0(3)
C3 C4 C5 C6 0.7(3)
C2 C1 C6 C5 0.2(3)
N1 C1 C6 C5 -177.49(15)
C4 C5 C6 C1 -0.8(3)
O1 C11 C12 C13 -10.4(3)
C19 C11 C12 C13 177.95(18)
C11 C12 C13 C18 176.71(19)
C11 C12 C13 C14 -5.0(3)
C18 C13 C14 C15 1.1(3)
C12 C13 C14 C15 -177.13(18)
C13 C14 C15 C16 -0.9(3)
C14 C15 C16 C17 -0.1(3)
C15 C16 C17 C18 0.8(3)
C16 C17 C18 C13 -0.5(3)
C14 C13 C18 C17 -0.5(3)
C12 C13 C18 C17 177.93(18)
C12 C11 C19 C20 145.37(19)
O1 C11 C19 C20 -26.5(2)
C12 C11 C19 C24 -34.0(3)
O1 C11 C19 C24 154.18(15)
C24 C19 C20 C21 0.7(3)
C11 C19 C20 C21 -178.68(18)
C19 C20 C21 C22 -1.1(3)
C20 C21 C22 C23 1.0(3)
C21 C22 C23 C24 -0.4(3)
C22 C23 C24 C19 0.0(3)
C20 C19 C24 C23 -0.1(3)
C11 C19 C24 C23 179.25(17)
O2 C10 N1 C1 179.61(18)
O1 C10 N1 C1 -1.3(2)
O2 C10 N1 C7 0.7(3)
O1 C10 N1 C7 179.81(14)
C6 C1 N1 C10 -94.6(2)
C2 C1 N1 C10 87.7(2)
C6 C1 N1 C7 84.2(2)
C2 C1 N1 C7 -93.5(2)
C8 C7 N1 C10 86.40(19)
C9 C7 N1 C10 -148.30(16)
C8 C7 N1 C1 -92.49(18)
C9 C7 N1 C1 32.8(2)
O2 C10 O1 C11 -8.3(2)
N1 C10 O1 C11 172.63(15)
C12 C11 O1 C10 123.57(18)
C19 C11 O1 C10 -64.1(2)
